data_7153356
loop_
_publ_author_name
'Ikonen, Satu'
Nonappa,
'Valkonen, Arto'
'Juvonen, Raija'
'Salo, Hannu'
'Kolehmainen, Erkki'

_publ_section_title
;
 Bile acid-derived mono- and diketals--synthesis, structural
 characterization and self-assembling properties.
;
_journal_issue 12
_journal_name_full 'Organic &amp; biomolecular chemistry'
_journal_page_first 2784
_journal_page_last 2794
_journal_paper_doi 10.1039/c003228j
_journal_volume 8
_journal_year 2010
_chemical_absolute_configuration syn
_chemical_formula_sum 'C55 H88 O8'
_chemical_formula_weight 877.25
_chemical_name_common 'Cyclic diketal of methyl 3-oxo-5?-cholan-24-oate with pentaerythritol '
_chemical_name_systematic
;
?
;
_space_group_IT_number 5
_symmetry_cell_setting monoclinic
_symmetry_space_group_name_Hall 'C 2y'
_symmetry_space_group_name_H-M 'C 1 2 1'
_atom_sites_solution_hydrogens geom
_atom_sites_solution_primary direct
_atom_sites_solution_secondary difmap
_audit_creation_method SHELXL-97
_cell_angle_alpha 90.00
_cell_angle_beta 97.7664(9)
_cell_angle_gamma 90.00
_cell_formula_units_Z 2
_cell_length_a 29.4843(5)
_cell_length_b 6.4390(10)
_cell_length_c 12.7626(2)
_cell_measurement_reflns_used 25229
_cell_measurement_temperature 123(2)
_cell_measurement_theta_max 28.283
_cell_measurement_theta_min 0.407
_cell_volume 2400.7(4)
_computing_cell_refinement 'DENZO-SMN (Otwinowski & Minor, 1997)'
_computing_data_collection 'Collect (Bruker, 2004)'
_computing_data_reduction 'DENZO-SMN (Otwinowski & Minor, 1997)'
_computing_molecular_graphics 'ORTEP-3 (Farrugia, 1997)'
_computing_publication_material 'SHELXL-97; MERCURY (Macrae, <i>et al.</i>, 2006)'
_computing_structure_refinement 'SHELXL-97 (Sheldrick, 1997)'
_computing_structure_solution 'SIR-2002 (Burla, et al., 2003)'
_diffrn_ambient_temperature 123(2)
_diffrn_detector_area_resol_mean 9
_diffrn_measured_fraction_theta_full 0.997
_diffrn_measured_fraction_theta_max 0.997
_diffrn_measurement_device_type 'Bruker Kappa APEX-II'
_diffrn_measurement_method '\f and \w scans'
_diffrn_radiation_monochromator graphite
_diffrn_radiation_source 'fine-focus sealed tube'
_diffrn_radiation_type MoK\a
_diffrn_radiation_wavelength 0.71073
_diffrn_reflns_av_R_equivalents 0.0347
_diffrn_reflns_av_sigmaI/netI 0.0328
_diffrn_reflns_limit_h_max 38
_diffrn_reflns_limit_h_min -39
_diffrn_reflns_limit_k_max 8
_diffrn_reflns_limit_k_min -7
_diffrn_reflns_limit_l_max 17
_diffrn_reflns_limit_l_min -17
_diffrn_reflns_number 9619
_diffrn_reflns_theta_full 28.29
_diffrn_reflns_theta_max 28.29
_diffrn_reflns_theta_min 2.79
_exptl_absorpt_coefficient_mu 0.079
_exptl_absorpt_correction_type none
_exptl_crystal_colour colourless
_exptl_crystal_density_diffrn 1.214
_exptl_crystal_density_method 'not measured'
_exptl_crystal_description block
_exptl_crystal_F_000 964
_exptl_crystal_size_max .3
_exptl_crystal_size_mid .2
_exptl_crystal_size_min .2
_refine_diff_density_max 0.367
_refine_diff_density_min -0.284
_refine_diff_density_rms 0.044
_refine_ls_extinction_method none
_refine_ls_goodness_of_fit_ref 1.002
_refine_ls_hydrogen_treatment constr
_refine_ls_matrix_type full
_refine_ls_number_parameters 285
_refine_ls_number_reflns 3234
_refine_ls_number_restraints 1
_refine_ls_restrained_S_all 1.002
_refine_ls_R_factor_all 0.0542
_refine_ls_R_factor_gt 0.0461
_refine_ls_shift/su_max 0.000
_refine_ls_shift/su_mean 0.000
_refine_ls_structure_factor_coef Fsqd
_refine_ls_weighting_details 'calc w=1/[\s^2^(Fo^2^)+(0.0412P)^2^+2.6400P] where P=(Fo^2^+2Fc^2^)/3'
_refine_ls_weighting_scheme calc
_refine_ls_wR_factor_gt 0.1022
_refine_ls_wR_factor_ref 0.1075
_reflns_number_gt 2875
_reflns_number_total 3234
_reflns_threshold_expression >2sigma(I)
_cod_data_source_file c003228j.txt
_cod_data_source_block 10a(I)
_cod_original_sg_symbol_H-M C2
_cod_database_code 7153356

loop_
_symmetry_equiv_pos_as_xyz
'x, y, z'
'-x, y, -z'
'x+1/2, y+1/2, z'
'-x+1/2, y+1/2, -z'

loop_
_atom_site_label
_atom_site_type_symbol
_atom_site_fract_x
_atom_site_fract_y
_atom_site_fract_z
_atom_site_U_iso_or_equiv
_atom_site_adp_type
_atom_site_occupancy
_atom_site_symmetry_multiplicity
_atom_site_calc_flag
_atom_site_refinement_flags
C1 C 0.87286(8) 0.8998(4) 0.72754(18) 0.0229(5) Uani 1 1 d .
H1A H 0.8981 0.8201 0.7070 0.028 Uiso 1 1 calc R
H1B H 0.8608 0.9858 0.6678 0.028 Uiso 1 1 calc R
C2 C 0.89132(7) 1.0418(4) 0.81975(17) 0.0210(5) Uani 1 1 d .
H2A H 0.9161 1.1255 0.7997 0.025 Uiso 1 1 calc R
H2B H 0.8672 1.1349 0.8352 0.025 Uiso 1 1 calc R
C3 C 0.90869(7) 0.9163(4) 0.91871(18) 0.0213(5) Uani 1 1 d .
C4 C 0.87204(8) 0.7668(4) 0.94461(18) 0.0218(5) Uani 1 1 d .
H4A H 0.8468 0.8460 0.9657 0.026 Uiso 1 1 calc R
H4B H 0.8846 0.6817 1.0043 0.026 Uiso 1 1 calc R
C5 C 0.85363(7) 0.6243(4) 0.85242(18) 0.0203(5) Uani 1 1 d .
H5 H 0.8793 0.5399 0.8356 0.024 Uiso 1 1 calc R
C6 C 0.81774(8) 0.4747(4) 0.88589(19) 0.0232(5) Uani 1 1 d .
H6A H 0.8115 0.3671 0.8327 0.028 Uiso 1 1 calc R
H6B H 0.8301 0.4082 0.9519 0.028 Uiso 1 1 calc R
C7 C 0.77314(8) 0.5837(4) 0.90023(18) 0.0219(5) Uani 1 1 d .
H7A H 0.7786 0.6801 0.9590 0.026 Uiso 1 1 calc R
H7B H 0.7509 0.4818 0.9168 0.026 Uiso 1 1 calc R
C8 C 0.75387(7) 0.7018(4) 0.79986(17) 0.0186(4) Uani 1 1 d .
H8 H 0.7472 0.6009 0.7423 0.022 Uiso 1 1 calc R
C9 C 0.78948(7) 0.8594(4) 0.76801(17) 0.0178(4) Uani 1 1 d .
H9 H 0.7971 0.9525 0.8286 0.021 Uiso 1 1 calc R
C10 C 0.83501(7) 0.7474(4) 0.75089(17) 0.0192(5) Uani 1 1 d .
C11 C 0.76879(7) 0.9965(4) 0.67460(18) 0.0217(5) Uani 1 1 d .
H11A H 0.7641 0.9123 0.6110 0.026 Uiso 1 1 calc R
H11B H 0.7905 1.1048 0.6637 0.026 Uiso 1 1 calc R
C12 C 0.72255(7) 1.0989(4) 0.69122(19) 0.0215(5) Uani 1 1 d .
H12A H 0.7276 1.1959 0.7498 0.026 Uiso 1 1 calc R
H12B H 0.7105 1.1758 0.6282 0.026 Uiso 1 1 calc R
C13 C 0.68757(7) 0.9335(4) 0.71448(17) 0.0179(4) Uani 1 1 d .
C14 C 0.70972(7) 0.8138(4) 0.81365(17) 0.0182(4) Uani 1 1 d .
H14 H 0.7174 0.9171 0.8696 0.022 Uiso 1 1 calc R
C15 C 0.67063(7) 0.6819(4) 0.84586(18) 0.0218(5) Uani 1 1 d .
H15A H 0.6760 0.6481 0.9206 0.026 Uiso 1 1 calc R
H15B H 0.6669 0.5543 0.8052 0.026 Uiso 1 1 calc R
C16 C 0.62849(8) 0.8238(4) 0.82032(18) 0.0222(5) Uani 1 1 d .
H16A H 0.6183 0.8725 0.8852 0.027 Uiso 1 1 calc R
H16B H 0.6036 0.7481 0.7799 0.027 Uiso 1 1 calc R
C17 C 0.64292(7) 1.0118(4) 0.75470(17) 0.0196(5) Uani 1 1 d .
H17 H 0.6513 1.1267 0.8039 0.024 Uiso 1 1 calc R
C18 C 0.67562(8) 0.7902(4) 0.61809(17) 0.0216(5) Uani 1 1 d .
H18A H 0.6620 0.8706 0.5587 0.032 Uiso 1 1 calc R
H18B H 0.6544 0.6856 0.6343 0.032 Uiso 1 1 calc R
H18C H 0.7030 0.7250 0.6011 0.032 Uiso 1 1 calc R
C19 C 0.82724(8) 0.5971(4) 0.65611(18) 0.0260(5) Uani 1 1 d .
H19A H 0.8154 0.6726 0.5935 0.039 Uiso 1 1 calc R
H19B H 0.8057 0.4918 0.6697 0.039 Uiso 1 1 calc R
H19C H 0.8558 0.5331 0.6461 0.039 Uiso 1 1 calc R
C20 C 0.60226(7) 1.0841(4) 0.67392(17) 0.0206(5) Uani 1 1 d .
H20 H 0.5912 0.9638 0.6308 0.025 Uiso 1 1 calc R
C21 C 0.61426(9) 1.2546(4) 0.5995(2) 0.0294(6) Uani 1 1 d .
H21A H 0.6386 1.2078 0.5624 0.044 Uiso 1 1 calc R
H21B H 0.6239 1.3766 0.6397 0.044 Uiso 1 1 calc R
H21C H 0.5878 1.2866 0.5495 0.044 Uiso 1 1 calc R
C22 C 0.56277(8) 1.1596(5) 0.73281(19) 0.0269(5) Uani 1 1 d .
H22A H 0.5623 1.0755 0.7957 0.032 Uiso 1 1 calc R
H22B H 0.5687 1.3020 0.7553 0.032 Uiso 1 1 calc R
C23 C 0.51558(8) 1.1484(5) 0.6653(2) 0.0287(6) Uani 1 1 d .
H23A H 0.4941 1.2325 0.6980 0.034 Uiso 1 1 calc R
H23B H 0.5178 1.2063 0.5960 0.034 Uiso 1 1 calc R
C24 C 0.49754(8) 0.9299(5) 0.6526(2) 0.0332(6) Uani 1 1 d .
C25 C 0.44171(11) 0.7138(6) 0.5606(2) 0.0474(9) Uani 1 1 d .
H25A H 0.4159 0.7208 0.5061 0.071 Uiso 1 1 calc R
H25B H 0.4319 0.6636 0.6247 0.071 Uiso 1 1 calc R
H25C H 0.4642 0.6210 0.5392 0.071 Uiso 1 1 calc R
C26 C 0.95817(7) 1.1756(4) 1.00922(19) 0.0245(5) Uani 1 1 d .
H26A H 0.9632 1.2559 1.0741 0.029 Uiso 1 1 calc R
H26B H 0.9534 1.2717 0.9502 0.029 Uiso 1 1 calc R
C27 C 0.98868(7) 0.9055(4) 0.90101(18) 0.0232(5) Uani 1 1 d .
H27A H 0.9853 0.9932 0.8386 0.028 Uiso 1 1 calc R
H27B H 1.0137 0.8099 0.8959 0.028 Uiso 1 1 calc R
C28 C 1.0000 1.0407(6) 1.0000 0.0200(6) Uani 1 2 d S
O1 O 0.51275(9) 0.7808(5) 0.6998(2) 0.0780(10) Uani 1 1 d .
O2 O 0.46135(7) 0.9176(4) 0.57842(17) 0.0460(6) Uani 1 1 d .
O3 O 0.94737(5) 0.7907(3) 0.90456(12) 0.0226(4) Uani 1 1 d .
O4 O 0.91842(5) 1.0467(3) 1.00939(13) 0.0247(4) Uani 1 1 d .

loop_
_atom_site_aniso_label
_atom_site_aniso_U_11
_atom_site_aniso_U_22
_atom_site_aniso_U_33
_atom_site_aniso_U_23
_atom_site_aniso_U_13
_atom_site_aniso_U_12
C1 0.0187(10) 0.0260(13) 0.0247(11) 0.0003(10) 0.0053(8) -0.0003(10)
C2 0.0150(10) 0.0202(12) 0.0284(11) -0.0007(10) 0.0046(8) -0.0006(9)
C3 0.0157(10) 0.0234(12) 0.0248(11) -0.0039(10) 0.0031(8) 0.0018(9)
C4 0.0197(10) 0.0242(13) 0.0214(10) -0.0016(10) 0.0028(8) -0.0015(10)
C5 0.0163(9) 0.0192(12) 0.0251(11) -0.0014(9) 0.0020(8) 0.0017(9)
C6 0.0234(11) 0.0196(12) 0.0256(11) 0.0022(10) -0.0003(9) 0.0008(10)
C7 0.0205(10) 0.0215(12) 0.0232(11) 0.0044(10) 0.0017(8) -0.0022(10)
C8 0.0184(10) 0.0181(11) 0.0192(10) 0.0022(9) 0.0024(8) -0.0007(9)
C9 0.0156(9) 0.0188(11) 0.0192(10) -0.0017(8) 0.0028(8) -0.0017(9)
C10 0.0166(10) 0.0217(11) 0.0197(10) -0.0038(9) 0.0034(8) -0.0004(9)
C11 0.0185(10) 0.0213(12) 0.0258(11) 0.0052(10) 0.0049(9) -0.0031(9)
C12 0.0170(10) 0.0206(12) 0.0266(11) 0.0033(10) 0.0019(8) -0.0008(9)
C13 0.0164(10) 0.0175(11) 0.0198(10) -0.0010(9) 0.0031(8) -0.0006(9)
C14 0.0167(9) 0.0193(11) 0.0187(10) 0.0000(9) 0.0022(8) -0.0026(9)
C15 0.0194(10) 0.0234(12) 0.0229(10) 0.0036(10) 0.0037(8) -0.0023(10)
C16 0.0185(10) 0.0239(12) 0.0244(11) 0.0025(10) 0.0035(8) -0.0015(10)
C17 0.0185(10) 0.0204(11) 0.0197(10) -0.0008(9) 0.0019(8) -0.0007(9)
C18 0.0207(10) 0.0227(12) 0.0208(10) -0.0008(10) 0.0010(8) -0.0010(10)
C19 0.0258(11) 0.0290(13) 0.0237(11) -0.0077(11) 0.0056(9) -0.0023(11)
C20 0.0190(10) 0.0212(11) 0.0210(10) -0.0011(9) 0.0010(8) -0.0004(9)
C21 0.0278(12) 0.0264(13) 0.0330(13) 0.0075(11) 0.0003(10) 0.0006(11)
C22 0.0216(11) 0.0331(14) 0.0256(11) -0.0069(11) 0.0015(9) 0.0031(11)
C23 0.0207(11) 0.0390(15) 0.0258(12) -0.0047(11) 0.0009(9) 0.0071(11)
C24 0.0214(12) 0.0518(18) 0.0253(12) 0.0088(13) -0.0005(10) -0.0035(13)
C25 0.0433(17) 0.053(2) 0.0412(16) 0.0175(16) -0.0105(13) -0.0260(16)
C26 0.0170(10) 0.0275(13) 0.0288(12) -0.0064(11) 0.0028(9) -0.0008(10)
C27 0.0165(10) 0.0305(13) 0.0229(11) -0.0023(10) 0.0040(8) 0.0028(10)
C28 0.0140(13) 0.0265(17) 0.0197(14) 0.000 0.0026(11) 0.000
O1 0.0638(16) 0.0645(19) 0.091(2) 0.0426(17) -0.0439(15) -0.0322(15)
O2 0.0411(11) 0.0472(13) 0.0427(12) 0.0112(11) -0.0196(9) -0.0114(11)
O3 0.0154(7) 0.0243(9) 0.0279(8) -0.0050(7) 0.0019(6) 0.0032(7)
O4 0.0163(7) 0.0301(10) 0.0281(8) -0.0111(8) 0.0048(6) -0.0022(7)

loop_
_atom_type_symbol
_atom_type_description
_atom_type_scat_dispersion_real
_atom_type_scat_dispersion_imag
_atom_type_scat_source
C C 0.0033 0.0000 'International Tables Vol C Tables 4.2.6.8 and 6.1.1.4'
H H 0.0000 0.0000 'International Tables Vol C Tables 4.2.6.8 and 6.1.1.4'
O O 0.0106 0.0000 'International Tables Vol C Tables 4.2.6.8 and 6.1.1.4'

loop_
_geom_angle_atom_site_label_1
_geom_angle_atom_site_label_2
_geom_angle_atom_site_label_3
_geom_angle
_geom_angle_site_symmetry_1
_geom_angle_site_symmetry_3
C2 C1 C10 114.96(19) . .
C2 C1 H1A 108.5 . .
C10 C1 H1A 108.5 . .
C2 C1 H1B 108.5 . .
C10 C1 H1B 108.5 . .
H1A C1 H1B 107.5 . .
C3 C2 C1 111.4(2) . .
C3 C2 H2A 109.4 . .
C1 C2 H2A 109.4 . .
C3 C2 H2B 109.4 . .
C1 C2 H2B 109.4 . .
H2A C2 H2B 108.0 . .
O4 C3 O3 111.04(17) . .
O4 C3 C4 105.54(18) . .
O3 C3 C4 105.8(2) . .
O4 C3 C2 111.5(2) . .
O3 C3 C2 112.26(18) . .
C4 C3 C2 110.28(18) . .
C3 C4 C5 113.68(19) . .
C3 C4 H4A 108.8 . .
C5 C4 H4A 108.8 . .
C3 C4 H4B 108.8 . .
C5 C4 H4B 108.8 . .
H4A C4 H4B 107.7 . .
C4 C5 C6 110.39(19) . .
C4 C5 C10 112.5(2) . .
C6 C5 C10 111.92(18) . .
C4 C5 H5 107.2 . .
C6 C5 H5 107.2 . .
C10 C5 H5 107.2 . .
C7 C6 C5 112.5(2) . .
C7 C6 H6A 109.1 . .
C5 C6 H6A 109.1 . .
C7 C6 H6B 109.1 . .
C5 C6 H6B 109.1 . .
H6A C6 H6B 107.8 . .
C6 C7 C8 110.92(19) . .
C6 C7 H7A 109.5 . .
C8 C7 H7A 109.5 . .
C6 C7 H7B 109.5 . .
C8 C7 H7B 109.5 . .
H7A C7 H7B 108.0 . .
C14 C8 C7 111.45(18) . .
C14 C8 C9 109.89(18) . .
C7 C8 C9 110.84(17) . .
C14 C8 H8 108.2 . .
C7 C8 H8 108.2 . .
C9 C8 H8 108.2 . .
C11 C9 C8 111.45(17) . .
C11 C9 C10 114.41(18) . .
C8 C9 C10 111.01(18) . .
C11 C9 H9 106.5 . .
C8 C9 H9 106.5 . .
C10 C9 H9 106.5 . .
C19 C10 C1 106.38(18) . .
C19 C10 C5 109.4(2) . .
C1 C10 C5 107.57(17) . .
C19 C10 C9 111.06(18) . .
C1 C10 C9 113.0(2) . .
C5 C10 C9 109.35(17) . .
C9 C11 C12 113.58(18) . .
C9 C11 H11A 108.8 . .
C12 C11 H11A 108.8 . .
C9 C11 H11B 108.8 . .
C12 C11 H11B 108.8 . .
H11A C11 H11B 107.7 . .
C13 C12 C11 110.83(19) . .
C13 C12 H12A 109.5 . .
C11 C12 H12A 109.5 . .
C13 C12 H12B 109.5 . .
C11 C12 H12B 109.5 . .
H12A C12 H12B 108.1 . .
C12 C13 C18 110.34(18) . .
C12 C13 C14 106.40(17) . .
C18 C13 C14 112.37(19) . .
C12 C13 C17 117.2(2) . .
C18 C13 C17 110.14(17) . .
C14 C13 C17 99.97(16) . .
C8 C14 C15 117.1(2) . .
C8 C14 C13 114.50(17) . .
C15 C14 C13 104.23(17) . .
C8 C14 H14 106.8 . .
C15 C14 H14 106.8 . .
C13 C14 H14 106.8 . .
C14 C15 C16 103.22(19) . .
C14 C15 H15A 111.1 . .
C16 C15 H15A 111.1 . .
C14 C15 H15B 111.1 . .
C16 C15 H15B 111.1 . .
H15A C15 H15B 109.1 . .
C15 C16 C17 107.60(18) . .
C15 C16 H16A 110.2 . .
C17 C16 H16A 110.2 . .
C15 C16 H16B 110.2 . .
C17 C16 H16B 110.2 . .
H16A C16 H16B 108.5 . .
C20 C17 C13 119.43(18) . .
C20 C17 C16 110.39(18) . .
C13 C17 C16 103.23(18) . .
C20 C17 H17 107.7 . .
C13 C17 H17 107.7 . .
C16 C17 H17 107.7 . .
C13 C18 H18A 109.5 . .
C13 C18 H18B 109.5 . .
H18A C18 H18B 109.5 . .
C13 C18 H18C 109.5 . .
H18A C18 H18C 109.5 . .
H18B C18 H18C 109.5 . .
C10 C19 H19A 109.5 . .
C10 C19 H19B 109.5 . .
H19A C19 H19B 109.5 . .
C10 C19 H19C 109.5 . .
H19A C19 H19C 109.5 . .
H19B C19 H19C 109.5 . .
C21 C20 C17 114.13(19) . .
C21 C20 C22 109.2(2) . .
C17 C20 C22 109.74(18) . .
C21 C20 H20 107.8 . .
C17 C20 H20 107.8 . .
C22 C20 H20 107.8 . .
C20 C21 H21A 109.5 . .
C20 C21 H21B 109.5 . .
H21A C21 H21B 109.5 . .
C20 C21 H21C 109.5 . .
H21A C21 H21C 109.5 . .
H21B C21 H21C 109.5 . .
C23 C22 C20 113.38(19) . .
C23 C22 H22A 108.9 . .
C20 C22 H22A 108.9 . .
C23 C22 H22B 108.9 . .
C20 C22 H22B 108.9 . .
H22A C22 H22B 107.7 . .
C24 C23 C22 112.6(2) . .
C24 C23 H23A 109.1 . .
C22 C23 H23A 109.1 . .
C24 C23 H23B 109.1 . .
C22 C23 H23B 109.1 . .
H23A C23 H23B 107.8 . .
O1 C24 O2 121.7(3) . .
O1 C24 C23 126.6(2) . .
O2 C24 C23 111.7(3) . .
O2 C25 H25A 109.5 . .
O2 C25 H25B 109.5 . .
H25A C25 H25B 109.5 . .
O2 C25 H25C 109.5 . .
H25A C25 H25C 109.5 . .
H25B C25 H25C 109.5 . .
O4 C26 C28 109.8(2) . .
O4 C26 H26A 109.7 . .
C28 C26 H26A 109.7 . .
O4 C26 H26B 109.7 . .
C28 C26 H26B 109.7 . .
H26A C26 H26B 108.2 . .
O3 C27 C28 111.02(17) . .
O3 C27 H27A 109.4 . .
C28 C27 H27A 109.4 . .
O3 C27 H27B 109.4 . .
C28 C27 H27B 109.4 . .
H27A C27 H27B 108.0 . .
C26 C28 C26 110.6(3) . 2_757
C26 C28 C27 107.37(12) . .
C26 C28 C27 110.36(13) 2_757 .
C26 C28 C27 110.36(13) . 2_757
C26 C28 C27 107.37(12) 2_757 2_757
C27 C28 C27 110.8(3) . 2_757
C24 O2 C25 115.7(2) . .
C3 O3 C27 114.15(19) . .
C3 O4 C26 114.42(17) . .

loop_
_geom_bond_atom_site_label_1
_geom_bond_atom_site_label_2
_geom_bond_distance
_geom_bond_site_symmetry_2
C1 C2 1.531(3) .
C1 C10 1.545(3) .
C1 H1A 0.9700 .
C1 H1B 0.9700 .
C2 C3 1.528(3) .
C2 H2A 0.9700 .
C2 H2B 0.9700 .
C3 O4 1.427(3) .
C3 O3 1.429(3) .
C3 C4 1.517(3) .
C4 C5 1.532(3) .
C4 H4A 0.9700 .
C4 H4B 0.9700 .
C5 C6 1.534(3) .
C5 C10 1.554(3) .
C5 H5 0.9800 .
C6 C7 1.523(3) .
C6 H6A 0.9700 .
C6 H6B 0.9700 .
C7 C8 1.531(3) .
C7 H7A 0.9700 .
C7 H7B 0.9700 .
C8 C14 1.519(3) .
C8 C9 1.553(3) .
C8 H8 0.9800 .
C9 C11 1.542(3) .
C9 C10 1.565(3) .
C9 H9 0.9800 .
C10 C19 1.542(3) .
C11 C12 1.554(3) .
C11 H11A 0.9700 .
C11 H11B 0.9700 .
C12 C13 1.539(3) .
C12 H12A 0.9700 .
C12 H12B 0.9700 .
C13 C18 1.540(3) .
C13 C14 1.549(3) .
C13 C17 1.560(3) .
C14 C15 1.532(3) .
C14 H14 0.9800 .
C15 C16 1.541(3) .
C15 H15A 0.9700 .
C15 H15B 0.9700 .
C16 C17 1.563(3) .
C16 H16A 0.9700 .
C16 H16B 0.9700 .
C17 C20 1.544(3) .
C17 H17 0.9800 .
C18 H18A 0.9600 .
C18 H18B 0.9600 .
C18 H18C 0.9600 .
C19 H19A 0.9600 .
C19 H19B 0.9600 .
C19 H19C 0.9600 .
C20 C21 1.524(3) .
C20 C22 1.547(3) .
C20 H20 0.9800 .
C21 H21A 0.9600 .
C21 H21B 0.9600 .
C21 H21C 0.9600 .
C22 C23 1.536(3) .
C22 H22A 0.9700 .
C22 H22B 0.9700 .
C23 C24 1.505(4) .
C23 H23A 0.9700 .
C23 H23B 0.9700 .
C24 O1 1.189(4) .
C24 O2 1.329(3) .
C25 O2 1.440(4) .
C25 H25A 0.9600 .
C25 H25B 0.9600 .
C25 H25C 0.9600 .
C26 O4 1.436(3) .
C26 C28 1.526(3) .
C26 H26A 0.9700 .
C26 H26B 0.9700 .
C27 O3 1.431(3) .
C27 C28 1.533(3) .
C27 H27A 0.9700 .
C27 H27B 0.9700 .
C28 C26 1.526(3) 2_757
C28 C27 1.533(3) 2_757

loop_
_geom_torsion_atom_site_label_1
_geom_torsion_atom_site_label_2
_geom_torsion_atom_site_label_3
_geom_torsion_atom_site_label_4
_geom_torsion
_geom_torsion_site_symmetry_4
C10 C1 C2 C3 55.5(3) .
C1 C2 C3 O4 -169.78(17) .
C1 C2 C3 O3 64.9(2) .
C1 C2 C3 C4 -52.9(2) .
O4 C3 C4 C5 174.86(18) .
O3 C3 C4 C5 -67.4(2) .
C2 C3 C4 C5 54.3(3) .
C3 C4 C5 C6 178.54(19) .
C3 C4 C5 C10 -55.6(3) .
C4 C5 C6 C7 71.2(2) .
C10 C5 C6 C7 -55.0(3) .
C5 C6 C7 C8 55.4(3) .
C6 C7 C8 C14 -179.19(19) .
C6 C7 C8 C9 -56.5(2) .
C14 C8 C9 C11 -50.0(2) .
C7 C8 C9 C11 -173.63(19) .
C14 C8 C9 C10 -178.79(17) .
C7 C8 C9 C10 57.6(2) .
C2 C1 C10 C19 -170.8(2) .
C2 C1 C10 C5 -53.6(3) .
C2 C1 C10 C9 67.1(3) .
C4 C5 C10 C19 167.49(18) .
C6 C5 C10 C19 -67.5(2) .
C4 C5 C10 C1 52.3(2) .
C6 C5 C10 C1 177.34(19) .
C4 C5 C10 C9 -70.7(2) .
C6 C5 C10 C9 54.3(2) .
C11 C9 C10 C19 -62.2(3) .
C8 C9 C10 C19 65.0(2) .
C11 C9 C10 C1 57.3(3) .
C8 C9 C10 C1 -175.54(17) .
C11 C9 C10 C5 177.01(19) .
C8 C9 C10 C5 -55.8(2) .
C8 C9 C11 C12 50.6(3) .
C10 C9 C11 C12 177.58(19) .
C9 C11 C12 C13 -55.7(3) .
C11 C12 C13 C18 -64.6(2) .
C11 C12 C13 C14 57.6(2) .
C11 C12 C13 C17 168.34(18) .
C7 C8 C14 C15 -56.4(3) .
C9 C8 C14 C15 -179.66(18) .
C7 C8 C14 C13 -178.83(19) .
C9 C8 C14 C13 57.9(2) .
C12 C13 C14 C8 -61.4(2) .
C18 C13 C14 C8 59.5(2) .
C17 C13 C14 C8 176.22(18) .
C12 C13 C14 C15 169.42(18) .
C18 C13 C14 C15 -69.7(2) .
C17 C13 C14 C15 47.0(2) .
C8 C14 C15 C16 -163.67(18) .
C13 C14 C15 C16 -36.1(2) .
C14 C15 C16 C17 10.9(2) .
C12 C13 C17 C20 83.9(3) .
C18 C13 C17 C20 -43.3(3) .
C14 C13 C17 C20 -161.7(2) .
C12 C13 C17 C16 -153.15(19) .
C18 C13 C17 C16 79.7(2) .
C14 C13 C17 C16 -38.8(2) .
C15 C16 C17 C20 146.59(19) .
C15 C16 C17 C13 17.8(2) .
C13 C17 C20 C21 -55.5(3) .
C16 C17 C20 C21 -174.8(2) .
C13 C17 C20 C22 -178.5(2) .
C16 C17 C20 C22 62.2(3) .
C21 C20 C22 C23 78.2(3) .
C17 C20 C22 C23 -156.0(2) .
C20 C22 C23 C24 74.9(3) .
C22 C23 C24 O1 11.1(4) .
C22 C23 C24 O2 -168.0(2) .
O4 C26 C28 C26 175.5(2) 2_757
O4 C26 C28 C27 55.0(2) .
O4 C26 C28 C27 -65.9(2) 2_757
O3 C27 C28 C26 -54.6(3) .
O3 C27 C28 C26 -175.2(2) 2_757
O3 C27 C28 C27 65.96(16) 2_757
O1 C24 O2 C25 0.8(5) .
C23 C24 O2 C25 180.0(3) .
O4 C3 O3 C27 -53.7(2) .
C4 C3 O3 C27 -167.76(17) .
C2 C3 O3 C27 71.9(2) .
C28 C27 O3 C3 55.4(3) .
O3 C3 O4 C26 55.0(3) .
C4 C3 O4 C26 169.25(19) .
C2 C3 O4 C26 -71.0(2) .
C28 C26 O4 C3 -57.4(2) .
